data_4068448
loop_
_publ_author_name
'Kahn, Sarah L.'
'Breheney, Meghan K.'
'Martinak, Sarah L.'
'Fosbenner, Stephanie M.'
'Seibert, Ashley R.'
'Kassel, W. Scott'
'Dougherty, William G.'
'Nataro, Chip'

_publ_section_title
;
 Synthesis, Characterization, and Electrochemistry of Compounds Containing
 1-Diphenylphosphino-1&#x2032;-(di-tert-butylphosphino)ferrocene
 (dppdtbpf)
;
_journal_issue 7
_journal_name_full Organometallics
_journal_page_first 2119
_journal_paper_doi 10.1021/om800850c
_journal_volume 28
_journal_year 2009
_chemical_formula_sum 'C30 H36 Fe P2 S'
_chemical_formula_weight 546.44
_chemical_name_systematic
; 
 ? 
;
_space_group_IT_number 14
_symmetry_cell_setting monoclinic
_symmetry_space_group_name_Hall '-P 2ybc'
_symmetry_space_group_name_H-M 'P 1 21/c 1'
_atom_sites_solution_hydrogens geom
_atom_sites_solution_primary direct
_atom_sites_solution_secondary difmap
_audit_creation_method SHELXL-97
_cell_angle_alpha 90.00
_cell_angle_beta 94.767(2)
_cell_angle_gamma 90.00
_cell_formula_units_Z 4
_cell_length_a 13.1591(5)
_cell_length_b 13.9408(6)
_cell_length_c 14.7454(6)
_cell_measurement_reflns_used 7163
_cell_measurement_temperature 100(2)
_cell_measurement_theta_max 67.99
_cell_measurement_theta_min 3.37
_cell_volume 2695.66(19)
_computing_cell_refinement 'Bruker SAINT'
_computing_data_collection 'Bruker APEX2'
_computing_data_reduction 'Bruker SAINT'
_computing_molecular_graphics 'Bruker SHELXTL'
_computing_publication_material 'Bruker SHELXTL'
_computing_structure_refinement 'SHELXL-97 (Sheldrick, 2008)'
_computing_structure_solution 'SHELXS-97 (Sheldrick, 2008)'
_diffrn_ambient_temperature 100(2)
_diffrn_measured_fraction_theta_full 0.956
_diffrn_measured_fraction_theta_max 0.945
_diffrn_measurement_device_type 'Bruker APEX-II CCD'
_diffrn_measurement_method '\f and \w scans'
_diffrn_radiation_monochromator graphite
_diffrn_radiation_source 'fine-focus sealed tube'
_diffrn_radiation_type CuK\a
_diffrn_radiation_wavelength 1.54178
_diffrn_reflns_av_R_equivalents 0.0262
_diffrn_reflns_av_sigmaI/netI 0.0328
_diffrn_reflns_limit_h_max 13
_diffrn_reflns_limit_h_min -15
_diffrn_reflns_limit_k_max 16
_diffrn_reflns_limit_k_min -15
_diffrn_reflns_limit_l_max 16
_diffrn_reflns_limit_l_min -17
_diffrn_reflns_number 10814
_diffrn_reflns_theta_full 67.00
_diffrn_reflns_theta_max 68.23
_diffrn_reflns_theta_min 3.37
_exptl_absorpt_coefficient_mu 6.447
_exptl_absorpt_correction_T_max 0.7387
_exptl_absorpt_correction_T_min 0.3588
_exptl_absorpt_correction_type multi-scan
_exptl_absorpt_process_details SADABS
_exptl_crystal_colour yellow
_exptl_crystal_density_diffrn 1.346
_exptl_crystal_density_method 'not measured'
_exptl_crystal_description blade
_exptl_crystal_F_000 1152
_exptl_crystal_size_max 0.20
_exptl_crystal_size_mid 0.20
_exptl_crystal_size_min 0.05
_refine_diff_density_max 0.492
_refine_diff_density_min -0.285
_refine_diff_density_rms 0.057
_refine_ls_extinction_method none
_refine_ls_goodness_of_fit_ref 1.026
_refine_ls_hydrogen_treatment constr
_refine_ls_matrix_type full
_refine_ls_number_parameters 313
_refine_ls_number_reflns 4658
_refine_ls_number_restraints 0
_refine_ls_restrained_S_all 1.026
_refine_ls_R_factor_all 0.0363
_refine_ls_R_factor_gt 0.0329
_refine_ls_shift/su_max 0.001
_refine_ls_shift/su_mean 0.000
_refine_ls_structure_factor_coef Fsqd
_refine_ls_weighting_details 'calc w=1/[\s^2^(Fo^2^)+(0.0576P)^2^+0.7710P] where P=(Fo^2^+2Fc^2^)/3'
_refine_ls_weighting_scheme calc
_refine_ls_wR_factor_gt 0.0868
_refine_ls_wR_factor_ref 0.0891
_reflns_number_gt 4312
_reflns_number_total 4658
_reflns_threshold_expression >2sigma(I)
_cod_data_source_file om800850c_si_001.cif
_cod_data_source_block chip009
_cod_depositor_comments
;
The following automatic conversions were performed:

'_symmetry_cell_setting' value 'Monoclinic' changed to 'monoclinic'
according to /home/saulius/struct/CIF-dictionaries/cif_core.dic
dictionary named 'cif_core.dic' version 2.4.2 from 2011-04-26.

Automatic conversion script
Id: cif_fix_values 1715 2011-07-08 13:25:40Z adriana 
;
_cod_original_sg_symbol_H-M P2(1)/c
_cod_database_code 4068448

loop_
_symmetry_equiv_pos_as_xyz
'x, y, z'
'-x, y+1/2, -z+1/2'
'-x, -y, -z'
'x, -y-1/2, z-1/2'

loop_
_atom_site_label
_atom_site_type_symbol
_atom_site_fract_x
_atom_site_fract_y
_atom_site_fract_z
_atom_site_U_iso_or_equiv
_atom_site_adp_type
_atom_site_occupancy
_atom_site_symmetry_multiplicity
_atom_site_calc_flag
_atom_site_refinement_flags
Fe1 Fe 0.10639(2) 0.82866(2) 0.21066(2) 0.01736(11) Uani 1 1 d .
P1 P 0.36311(3) 0.89465(3) 0.27241(3) 0.01613(12) Uani 1 1 d .
P2 P -0.03917(4) 0.80683(4) 0.00598(3) 0.01761(12) Uani 1 1 d .
S1 S 0.41064(4) 0.81186(4) 0.17625(4) 0.02401(13) Uani 1 1 d .
C1 C 0.22625(14) 0.91212(14) 0.26048(14) 0.0181(4) Uani 1 1 d .
C2 C 0.14878(14) 0.90870(15) 0.32429(15) 0.0227(4) Uani 1 1 d .
H2A H 0.1581 0.8842 0.3882 0.027 Uiso 1 1 calc R
C3 C 0.05681(16) 0.94547(16) 0.28020(16) 0.0281(5) Uani 1 1 d .
H3A H -0.0099 0.9507 0.3077 0.034 Uiso 1 1 calc R
C4 C 0.07508(16) 0.97173(15) 0.19068(16) 0.0275(5) Uani 1 1 d .
H4A H 0.0236 0.9990 0.1440 0.033 Uiso 1 1 calc R
C5 C 0.17829(15) 0.95080(14) 0.17728(15) 0.0217(4) Uani 1 1 d .
H5A H 0.2122 0.9619 0.1199 0.026 Uiso 1 1 calc R
C6 C 0.02555(14) 0.75553(14) 0.10802(14) 0.0196(4) Uani 1 1 d .
C7 C -0.01183(15) 0.73283(15) 0.19372(14) 0.0236(4) Uani 1 1 d .
H7A H -0.0829 0.7437 0.2108 0.028 Uiso 1 1 calc R
C8 C 0.06997(17) 0.69268(15) 0.25101(16) 0.0273(5) Uani 1 1 d .
H8A H 0.0663 0.6707 0.3152 0.033 Uiso 1 1 calc R
C9 C 0.15794(16) 0.69059(14) 0.20141(16) 0.0261(5) Uani 1 1 d .
H9A H 0.2269 0.6667 0.2246 0.031 Uiso 1 1 calc R
C10 C 0.13158(14) 0.72946(14) 0.11387(14) 0.0218(4) Uani 1 1 d .
H10A H 0.1786 0.7371 0.0645 0.026 Uiso 1 1 calc R
C11 C 0.41238(15) 1.02124(14) 0.26379(15) 0.0212(4) Uani 1 1 d .
C12 C 0.40130(16) 1.05206(16) 0.16292(15) 0.0283(5) Uani 1 1 d .
H12A H 0.4409 1.1106 0.1553 0.043 Uiso 1 1 calc R
H12B H 0.3293 1.0643 0.1441 0.043 Uiso 1 1 calc R
H12C H 0.4267 1.0008 0.1253 0.043 Uiso 1 1 calc R
C13 C 0.35333(17) 1.09342(15) 0.31813(17) 0.0306(5) Uani 1 1 d .
H13A H 0.3798 1.1582 0.3093 0.046 Uiso 1 1 calc R
H13B H 0.3617 1.0769 0.3829 0.046 Uiso 1 1 calc R
H13C H 0.2808 1.0913 0.2968 0.046 Uiso 1 1 calc R
C14 C 0.52644(15) 1.02386(15) 0.29598(15) 0.0254(4) Uani 1 1 d .
H14A H 0.5544 1.0870 0.2828 0.038 Uiso 1 1 calc R
H14B H 0.5624 0.9744 0.2640 0.038 Uiso 1 1 calc R
H14C H 0.5352 1.0118 0.3616 0.038 Uiso 1 1 calc R
C15 C 0.39836(15) 0.84098(15) 0.38741(14) 0.0215(4) Uani 1 1 d .
C16 C 0.37376(16) 0.90616(16) 0.46657(15) 0.0274(5) Uani 1 1 d .
H16A H 0.3831 0.8703 0.5238 0.041 Uiso 1 1 calc R
H16B H 0.3029 0.9281 0.4570 0.041 Uiso 1 1 calc R
H16C H 0.4195 0.9617 0.4695 0.041 Uiso 1 1 calc R
C17 C 0.51280(16) 0.81463(16) 0.39826(17) 0.0290(5) Uani 1 1 d .
H17A H 0.5257 0.7707 0.4498 0.043 Uiso 1 1 calc R
H17B H 0.5534 0.8730 0.4093 0.043 Uiso 1 1 calc R
H17C H 0.5318 0.7835 0.3425 0.043 Uiso 1 1 calc R
C18 C 0.33837(16) 0.74643(15) 0.39137(15) 0.0257(5) Uani 1 1 d .
H18A H 0.3555 0.7152 0.4502 0.039 Uiso 1 1 calc R
H18B H 0.3564 0.7039 0.3422 0.039 Uiso 1 1 calc R
H18C H 0.2651 0.7600 0.3842 0.039 Uiso 1 1 calc R
C19 C -0.09244(14) 0.60817(15) -0.01375(14) 0.0210(4) Uani 1 1 d .
H19A H -0.0487 0.5958 0.0395 0.025 Uiso 1 1 calc R
C20 C -0.14497(15) 0.53263(15) -0.05905(15) 0.0243(4) Uani 1 1 d .
H20A H -0.1358 0.4689 -0.0371 0.029 Uiso 1 1 calc R
C21 C -0.21024(15) 0.55053(16) -0.13574(15) 0.0262(5) Uani 1 1 d .
H21A H -0.2467 0.4993 -0.1658 0.031 Uiso 1 1 calc R
C22 C -0.22235(15) 0.64321(17) -0.16847(15) 0.0274(5) Uani 1 1 d .
H22A H -0.2672 0.6555 -0.2210 0.033 Uiso 1 1 calc R
C23 C -0.16917(15) 0.71816(16) -0.12473(14) 0.0235(4) Uani 1 1 d .
H23A H -0.1770 0.7815 -0.1481 0.028 Uiso 1 1 calc R
C24 C -0.10408(14) 0.70135(14) -0.04654(13) 0.0182(4) Uani 1 1 d .
C25 C -0.23859(15) 0.82103(15) 0.06939(15) 0.0232(4) Uani 1 1 d .
H25A H -0.2402 0.7529 0.0704 0.028 Uiso 1 1 calc R
C26 C -0.32319(16) 0.87280(18) 0.09163(15) 0.0292(5) Uani 1 1 d .
H26A H -0.3825 0.8401 0.1075 0.035 Uiso 1 1 calc R
C27 C -0.32115(17) 0.97253(18) 0.09066(15) 0.0317(5) Uani 1 1 d .
H27A H -0.3792 1.0080 0.1055 0.038 Uiso 1 1 calc R
C28 C -0.23433(17) 1.02016(16) 0.06800(15) 0.0297(5) Uani 1 1 d .
H28A H -0.2322 1.0883 0.0684 0.036 Uiso 1 1 calc R
C29 C -0.15068(15) 0.96812(15) 0.04482(14) 0.0225(4) Uani 1 1 d .
H29A H -0.0919 1.0012 0.0281 0.027 Uiso 1 1 calc R
C30 C -0.15107(14) 0.86836(15) 0.04552(13) 0.0188(4) Uani 1 1 d .

loop_
_atom_site_aniso_label
_atom_site_aniso_U_11
_atom_site_aniso_U_22
_atom_site_aniso_U_33
_atom_site_aniso_U_23
_atom_site_aniso_U_13
_atom_site_aniso_U_12
Fe1 0.01391(17) 0.01937(18) 0.01843(19) -0.00390(12) -0.00072(12) -0.00078(11)
P1 0.0136(2) 0.0170(2) 0.0177(3) -0.00140(18) 0.00073(18) -0.00087(17)
P2 0.0147(2) 0.0198(2) 0.0184(3) -0.00156(19) 0.00190(18) -0.00094(17)
S1 0.0205(2) 0.0262(3) 0.0258(3) -0.0067(2) 0.00533(19) 0.00060(19)
C1 0.0159(9) 0.0180(9) 0.0202(10) -0.0019(8) -0.0008(7) -0.0015(7)
C2 0.0180(9) 0.0281(10) 0.0222(11) -0.0113(9) 0.0034(8) -0.0042(8)
C3 0.0180(10) 0.0307(11) 0.0353(13) -0.0174(10) 0.0002(9) 0.0020(8)
C4 0.0220(10) 0.0195(10) 0.0391(13) -0.0050(9) -0.0081(9) 0.0017(8)
C5 0.0222(10) 0.0181(9) 0.0237(11) -0.0005(8) -0.0042(8) -0.0017(8)
C6 0.0175(9) 0.0185(9) 0.0223(11) -0.0058(8) -0.0009(8) -0.0025(7)
C7 0.0214(10) 0.0257(10) 0.0231(11) -0.0010(9) -0.0022(8) -0.0064(8)
C8 0.0319(11) 0.0240(10) 0.0246(12) 0.0022(9) -0.0061(9) -0.0071(9)
C9 0.0250(10) 0.0181(10) 0.0332(13) -0.0053(9) -0.0101(9) 0.0010(8)
C10 0.0187(9) 0.0205(9) 0.0256(11) -0.0087(8) -0.0012(8) 0.0002(8)
C11 0.0206(10) 0.0170(9) 0.0261(11) 0.0006(8) 0.0022(8) -0.0036(7)
C12 0.0256(10) 0.0279(11) 0.0309(12) 0.0099(9) -0.0020(9) -0.0074(9)
C13 0.0335(12) 0.0183(10) 0.0403(14) -0.0051(9) 0.0053(10) 0.0001(9)
C14 0.0220(10) 0.0261(10) 0.0276(12) -0.0006(9) -0.0009(8) -0.0090(8)
C15 0.0195(10) 0.0229(10) 0.0212(11) 0.0029(8) -0.0036(8) -0.0019(8)
C16 0.0267(11) 0.0346(12) 0.0201(11) -0.0034(9) -0.0028(8) -0.0071(9)
C17 0.0214(11) 0.0272(11) 0.0365(14) 0.0027(9) -0.0086(9) 0.0009(8)
C18 0.0294(10) 0.0244(11) 0.0223(11) 0.0052(8) -0.0037(8) -0.0071(8)
C19 0.0158(9) 0.0257(10) 0.0215(11) -0.0025(8) 0.0010(8) 0.0000(7)
C20 0.0191(9) 0.0235(10) 0.0309(12) -0.0028(9) 0.0061(8) -0.0008(8)
C21 0.0163(9) 0.0319(11) 0.0307(12) -0.0127(9) 0.0027(8) -0.0049(8)
C22 0.0192(10) 0.0398(12) 0.0224(11) -0.0064(10) -0.0028(8) 0.0030(9)
C23 0.0227(10) 0.0261(10) 0.0217(11) -0.0015(9) 0.0012(8) 0.0015(8)
C24 0.0142(8) 0.0232(10) 0.0176(10) -0.0034(8) 0.0033(7) -0.0023(7)
C25 0.0197(10) 0.0283(11) 0.0218(11) -0.0012(8) 0.0027(8) -0.0015(8)
C26 0.0193(10) 0.0461(14) 0.0225(11) 0.0008(10) 0.0038(8) 0.0016(9)
C27 0.0270(11) 0.0448(14) 0.0233(12) -0.0022(10) 0.0028(9) 0.0150(10)
C28 0.0336(12) 0.0276(11) 0.0274(12) -0.0028(9) -0.0003(9) 0.0098(9)
C29 0.0198(9) 0.0262(10) 0.0208(11) 0.0007(8) -0.0020(8) 0.0004(8)
C30 0.0166(9) 0.0251(10) 0.0146(10) -0.0020(8) 0.0006(7) 0.0019(8)

loop_
_atom_type_symbol
_atom_type_description
_atom_type_scat_dispersion_real
_atom_type_scat_dispersion_imag
_atom_type_scat_source
C C 0.0181 0.0091 'International Tables Vol C Tables 4.2.6.8 and 6.1.1.4'
H H 0.0000 0.0000 'International Tables Vol C Tables 4.2.6.8 and 6.1.1.4'
P P 0.2955 0.4335 'International Tables Vol C Tables 4.2.6.8 and 6.1.1.4'
Fe Fe -1.1336 3.1974 'International Tables Vol C Tables 4.2.6.8 and 6.1.1.4'
S S 0.3331 0.5567 'International Tables Vol C Tables 4.2.6.8 and 6.1.1.4'

loop_
_geom_angle_atom_site_label_1
_geom_angle_atom_site_label_2
_geom_angle_atom_site_label_3
_geom_angle
C5 Fe1 C10 107.09(9)
C5 Fe1 C6 117.56(8)
C10 Fe1 C6 41.23(7)
C5 Fe1 C1 41.30(8)
C10 Fe1 C1 118.21(8)
C6 Fe1 C1 152.35(8)
C5 Fe1 C9 127.50(9)
C10 Fe1 C9 40.59(9)
C6 Fe1 C9 68.76(8)
C1 Fe1 C9 107.96(8)
C5 Fe1 C7 151.89(8)
C10 Fe1 C7 68.76(8)
C6 Fe1 C7 40.82(8)
C1 Fe1 C7 165.60(8)
C9 Fe1 C7 68.39(9)
C5 Fe1 C2 68.96(9)
C10 Fe1 C2 153.35(8)
C6 Fe1 C2 164.51(8)
C1 Fe1 C2 41.28(8)
C9 Fe1 C2 119.75(9)
C7 Fe1 C2 127.31(8)
C5 Fe1 C4 40.69(8)
C10 Fe1 C4 127.03(9)
C6 Fe1 C4 106.97(8)
C1 Fe1 C4 68.82(8)
C9 Fe1 C4 165.16(10)
C7 Fe1 C4 118.32(8)
C2 Fe1 C4 68.07(9)
C5 Fe1 C8 165.74(9)
C10 Fe1 C8 68.38(9)
C6 Fe1 C8 68.62(8)
C1 Fe1 C8 127.71(8)
C9 Fe1 C8 40.48(10)
C7 Fe1 C8 40.66(8)
C2 Fe1 C8 108.62(9)
C4 Fe1 C8 152.72(9)
C5 Fe1 C3 68.31(9)
C10 Fe1 C3 164.55(9)
C6 Fe1 C3 126.52(8)
C1 Fe1 C3 68.80(8)
C9 Fe1 C3 153.68(10)
C7 Fe1 C3 107.90(9)
C2 Fe1 C3 40.45(8)
C4 Fe1 C3 40.09(10)
C8 Fe1 C3 119.61(10)
C1 P1 C15 108.09(9)
C1 P1 C11 102.24(9)
C15 P1 C11 111.91(9)
C1 P1 S1 112.42(7)
C15 P1 S1 110.33(7)
C11 P1 S1 111.58(7)
C6 P2 C30 104.71(9)
C6 P2 C24 101.75(9)
C30 P2 C24 98.64(9)
C5 C1 C2 106.54(17)
C5 C1 P1 119.73(15)
C2 C1 P1 133.02(15)
C5 C1 Fe1 68.67(11)
C2 C1 Fe1 69.54(11)
P1 C1 Fe1 133.54(11)
C3 C2 C1 108.09(19)
C3 C2 Fe1 70.07(12)
C1 C2 Fe1 69.18(11)
C4 C3 C2 108.49(19)
C4 C3 Fe1 69.72(12)
C2 C3 Fe1 69.48(12)
C3 C4 C5 108.46(18)
C3 C4 Fe1 70.19(13)
C5 C4 Fe1 68.73(11)
C4 C5 C1 108.41(19)
C4 C5 Fe1 70.59(12)
C1 C5 Fe1 70.03(11)
C7 C6 C10 107.14(17)
C7 C6 P2 130.44(15)
C10 C6 P2 122.42(16)
C7 C6 Fe1 69.67(11)
C10 C6 Fe1 68.87(11)
P2 C6 Fe1 126.59(10)
C8 C7 C6 108.20(18)
C8 C7 Fe1 69.88(11)
C6 C7 Fe1 69.52(11)
C9 C8 C7 108.08(19)
C9 C8 Fe1 69.52(12)
C7 C8 Fe1 69.47(12)
C10 C9 C8 108.25(18)
C10 C9 Fe1 69.14(11)
C8 C9 Fe1 70.00(12)
C9 C10 C6 108.32(19)
C9 C10 Fe1 70.27(12)
C6 C10 Fe1 69.90(11)
C14 C11 C13 110.28(17)
C14 C11 C12 107.62(17)
C13 C11 C12 107.99(18)
C14 C11 P1 109.48(14)
C13 C11 P1 112.68(14)
C12 C11 P1 108.64(14)
C16 C15 C18 109.68(18)
C16 C15 C17 109.11(17)
C18 C15 C17 106.90(17)
C16 C15 P1 113.54(14)
C18 C15 P1 106.65(13)
C17 C15 P1 110.73(15)
C24 C19 C20 120.11(19)
C21 C20 C19 120.2(2)
C22 C21 C20 119.92(19)
C21 C22 C23 120.2(2)
C22 C23 C24 120.6(2)
C19 C24 C23 119.07(18)
C19 C24 P2 124.53(15)
C23 C24 P2 116.40(15)
C26 C25 C30 120.5(2)
C25 C26 C27 120.0(2)
C28 C27 C26 119.9(2)
C29 C28 C27 119.8(2)
C28 C29 C30 121.24(19)
C29 C30 C25 118.53(18)
C29 C30 P2 117.40(15)
C25 C30 P2 123.89(16)

loop_
_geom_bond_atom_site_label_1
_geom_bond_atom_site_label_2
_geom_bond_distance
Fe1 C5 2.028(2)
Fe1 C10 2.034(2)
Fe1 C6 2.0480(19)
Fe1 C1 2.0466(19)
Fe1 C9 2.049(2)
Fe1 C7 2.050(2)
Fe1 C2 2.051(2)
Fe1 C4 2.053(2)
Fe1 C8 2.055(2)
Fe1 C3 2.059(2)
P1 C1 1.8113(19)
P1 C15 1.876(2)
P1 C11 1.888(2)
P1 S1 1.9701(7)
P2 C6 1.813(2)
P2 C30 1.840(2)
P2 C24 1.839(2)
C1 C5 1.437(3)
C1 C2 1.444(3)
C2 C3 1.421(3)
C3 C4 1.410(3)
C4 C5 1.419(3)
C6 C7 1.429(3)
C6 C10 1.437(3)
C7 C8 1.426(3)
C8 C9 1.420(3)
C9 C10 1.416(3)
C11 C14 1.536(3)
C11 C13 1.537(3)
C11 C12 1.543(3)
C15 C16 1.535(3)
C15 C18 1.540(3)
C15 C17 1.545(3)
C19 C24 1.390(3)
C19 C20 1.399(3)
C20 C21 1.385(3)
C21 C22 1.384(3)
C22 C23 1.386(3)
C23 C24 1.398(3)
C25 C26 1.389(3)
C25 C30 1.398(3)
C26 C27 1.391(3)
C27 C28 1.386(3)
C28 C29 1.385(3)
C29 C30 1.391(3)
